data_4066596
loop_
_publ_author_name
'Vicente, Jos\'e'
'Chicote, Mar\'ia Teresa'
'Mart\'inez-Mart\'inez, Antonio Jes\'us'
'Abell\'an-L\'opez, Antonio'
'Bautista, Delia'

_publ_section_title
;
 Reactivity ofortho-\b-Enaminone-phenyl Palladium Complexes. Insertion of
 CO into the Pd&#x2212;C Bond to Give the First Acyl C,N,O-Pincer
 Complexes. Sequential Insertion of Dimethylacetylenedicarboxylate into
 the Enaminone C&#x2212;H Bond and of Isocyanide into the Pd&#x2212;C
 Bond. A New Photooxigenation/Cyclization Process&#x2020;
;
_journal_issue 21
_journal_name_full Organometallics
_journal_page_first 5693
_journal_paper_doi 10.1021/om1005403
_journal_volume 29
_journal_year 2010
_chemical_formula_sum 'C21 H20 N2 O2 Pd'
_chemical_formula_weight 438.79
_chemical_name_systematic
; 
 ? 
;
_space_group_IT_number 14
_symmetry_cell_setting monoclinic
_symmetry_space_group_name_Hall '-P 2ybc'
_symmetry_space_group_name_H-M 'P 1 21/c 1'
_atom_sites_solution_hydrogens geom
_atom_sites_solution_primary direct
_atom_sites_solution_secondary difmap
_audit_creation_method SHELXL-97
_cell_angle_alpha 90.00
_cell_angle_beta 98.874(2)
_cell_angle_gamma 90.00
_cell_formula_units_Z 4
_cell_length_a 15.3130(11)
_cell_length_b 7.7347(5)
_cell_length_c 15.3771(11)
_cell_measurement_reflns_used 6728
_cell_measurement_temperature 100(2)
_cell_measurement_theta_max 28.03
_cell_measurement_theta_min 2.68
_cell_volume 1799.5(2)
_computing_cell_refinement 'Bruker SAINT'
_computing_data_collection 'Bruker SMART'
_computing_data_reduction 'Bruker SAINT'
_computing_molecular_graphics 'Bruker SHELXTL'
_computing_publication_material 'Bruker SHELXTL'
_computing_structure_refinement 'SHELXL-97 (Sheldrick, 1997)'
_computing_structure_solution 'SHELXS-97 (Sheldrick, 1990)'
_diffrn_ambient_temperature 100(2)
_diffrn_detector_area_resol_mean 8.26
_diffrn_measured_fraction_theta_full 0.998
_diffrn_measured_fraction_theta_max 0.939
_diffrn_measurement_device_type 'Bruker SMART APEX CCD'
_diffrn_measurement_method \w-scan
_diffrn_radiation_monochromator graphite
_diffrn_radiation_source 'fine-focus sealed tube'
_diffrn_radiation_type MoK\a
_diffrn_radiation_wavelength 0.71073
_diffrn_reflns_av_R_equivalents 0.0190
_diffrn_reflns_av_sigmaI/netI 0.0150
_diffrn_reflns_limit_h_max 19
_diffrn_reflns_limit_h_min -19
_diffrn_reflns_limit_k_max 9
_diffrn_reflns_limit_k_min -9
_diffrn_reflns_limit_l_max 20
_diffrn_reflns_limit_l_min -20
_diffrn_reflns_number 20006
_diffrn_reflns_theta_full 27.00
_diffrn_reflns_theta_max 28.22
_diffrn_reflns_theta_min 2.68
_exptl_absorpt_coefficient_mu 1.049
_exptl_absorpt_correction_T_max 0.9024
_exptl_absorpt_correction_T_min 0.8337
_exptl_absorpt_correction_type multi-scan
_exptl_absorpt_process_details SADABS
_exptl_crystal_colour yellow
_exptl_crystal_density_diffrn 1.620
_exptl_crystal_density_method 'not measured'
_exptl_crystal_description block
_exptl_crystal_F_000 888
_exptl_crystal_size_max 0.18
_exptl_crystal_size_mid 0.14
_exptl_crystal_size_min 0.10
_refine_diff_density_max 0.389
_refine_diff_density_min -0.306
_refine_diff_density_rms 0.070
_refine_ls_extinction_method none
_refine_ls_goodness_of_fit_ref 1.087
_refine_ls_hydrogen_treatment 'rigid methyls, others riding'
_refine_ls_matrix_type full
_refine_ls_number_parameters 239
_refine_ls_number_reflns 4168
_refine_ls_number_restraints 0
_refine_ls_restrained_S_all 1.087
_refine_ls_R_factor_all 0.0226
_refine_ls_R_factor_gt 0.0218
_refine_ls_shift/su_max 0.001
_refine_ls_shift/su_mean 0.000
_refine_ls_structure_factor_coef Fsqd
_refine_ls_weighting_details 'calc w=1/[\s^2^(Fo^2^)+(0.0221P)^2^+1.6948P] where P=(Fo^2^+2Fc^2^)/3'
_refine_ls_weighting_scheme calc
_refine_ls_wR_factor_gt 0.0516
_refine_ls_wR_factor_ref 0.0520
_reflns_number_gt 4068
_reflns_number_total 4168
_reflns_threshold_expression >2sigma(I)
_cod_data_source_file om1005403_si_002.cif
_cod_data_source_block ajc1s
_cod_original_sg_symbol_H-M 'P 2(1)/c'
_cod_database_code 4066596

loop_
_symmetry_equiv_pos_as_xyz
'x, y, z'
'-x, y+1/2, -z+1/2'
'-x, -y, -z'
'x, -y-1/2, z-1/2'

loop_
_atom_site_label
_atom_site_type_symbol
_atom_site_fract_x
_atom_site_fract_y
_atom_site_fract_z
_atom_site_U_iso_or_equiv
_atom_site_adp_type
_atom_site_occupancy
_atom_site_symmetry_multiplicity
_atom_site_calc_flag
_atom_site_refinement_flags
Pd1 Pd 0.321896(8) 0.104458(16) 0.482016(8) 0.01389(5) Uani 1 1 d .
N1 N 0.38733(9) 0.08015(18) 0.60758(9) 0.0141(3) Uani 1 1 d .
N2 N 0.20115(9) 0.14283(19) 0.30091(9) 0.0168(3) Uani 1 1 d .
O1 O 0.42543(8) 0.25511(16) 0.44373(8) 0.0176(2) Uani 1 1 d .
O2 O 0.17439(10) -0.1259(2) 0.48153(10) 0.0341(4) Uani 1 1 d .
C1 C 0.23400(11) -0.0460(2) 0.52433(11) 0.0197(3) Uani 1 1 d .
C2 C 0.25150(11) -0.0552(2) 0.62292(11) 0.0181(3) Uani 1 1 d .
C3 C 0.33123(11) 0.0152(2) 0.66512(11) 0.0152(3) Uani 1 1 d .
C4 C 0.34498(11) 0.0269(2) 0.75715(11) 0.0191(3) Uani 1 1 d .
H4 H 0.3964 0.0821 0.7872 0.023 Uiso 1 1 calc R
C5 C 0.28284(12) -0.0431(2) 0.80425(12) 0.0227(4) Uani 1 1 d .
H5 H 0.2929 -0.0366 0.8667 0.027 Uiso 1 1 calc R
C6 C 0.20614(13) -0.1224(2) 0.76203(13) 0.0249(4) Uani 1 1 d .
H6 H 0.1655 -0.1735 0.7952 0.030 Uiso 1 1 calc R
C7 C 0.19010(12) -0.1256(2) 0.67091(13) 0.0221(4) Uani 1 1 d .
H7 H 0.1372 -0.1758 0.6411 0.026 Uiso 1 1 calc R
C8 C 0.47477(11) 0.0981(2) 0.62793(11) 0.0143(3) Uani 1 1 d .
C9 C 0.52668(11) 0.1835(2) 0.57362(10) 0.0158(3) Uani 1 1 d .
H9 H 0.5878 0.1910 0.5965 0.019 Uiso 1 1 calc R
C10 C 0.50169(11) 0.2594(2) 0.49061(11) 0.0159(3) Uani 1 1 d .
C11 C 0.57203(12) 0.3530(2) 0.45034(11) 0.0197(3) Uani 1 1 d .
H11B H 0.5910 0.2809 0.4043 0.030 Uiso 1 1 calc R
H11C H 0.6227 0.3768 0.4960 0.030 Uiso 1 1 calc R
H11A H 0.5481 0.4623 0.4246 0.030 Uiso 1 1 calc R
C12 C 0.52669(11) 0.0217(2) 0.71076(11) 0.0182(3) Uani 1 1 d .
H12A H 0.5355 0.1100 0.7570 0.027 Uiso 1 1 calc R
H12C H 0.5842 -0.0186 0.6985 0.027 Uiso 1 1 calc R
H12B H 0.4939 -0.0760 0.7304 0.027 Uiso 1 1 calc R
C13 C 0.24753(11) 0.1268(2) 0.36729(11) 0.0170(3) Uani 1 1 d .
C21 C 0.14282(11) 0.1753(2) 0.22324(10) 0.0157(3) Uani 1 1 d .
C22 C 0.16743(11) 0.1250(2) 0.14309(11) 0.0177(3) Uani 1 1 d .
C23 C 0.10754(12) 0.1602(3) 0.06746(12) 0.0240(4) Uani 1 1 d .
H23 H 0.1212 0.1264 0.0117 0.029 Uiso 1 1 calc R
C24 C 0.02825(12) 0.2437(3) 0.07212(12) 0.0252(4) Uani 1 1 d .
H24 H -0.0116 0.2667 0.0197 0.030 Uiso 1 1 calc R
C25 C 0.00658(11) 0.2939(2) 0.15268(12) 0.0206(3) Uani 1 1 d .
H25 H -0.0476 0.3523 0.1547 0.025 Uiso 1 1 calc R
C26 C 0.06328(11) 0.2598(2) 0.23055(11) 0.0169(3) Uani 1 1 d .
C27 C 0.25473(12) 0.0405(3) 0.13828(12) 0.0226(4) Uani 1 1 d .
H27A H 0.2532 -0.0135 0.0804 0.034 Uiso 1 1 calc R
H27B H 0.2664 -0.0480 0.1842 0.034 Uiso 1 1 calc R
H27C H 0.3017 0.1277 0.1471 0.034 Uiso 1 1 calc R
C28 C 0.04160(12) 0.3115(3) 0.31897(11) 0.0217(4) Uani 1 1 d .
H28A H -0.0168 0.3661 0.3115 0.033 Uiso 1 1 calc R
H28B H 0.0861 0.3933 0.3470 0.033 Uiso 1 1 calc R
H28C H 0.0414 0.2086 0.3562 0.033 Uiso 1 1 calc R

loop_
_atom_site_aniso_label
_atom_site_aniso_U_11
_atom_site_aniso_U_22
_atom_site_aniso_U_33
_atom_site_aniso_U_23
_atom_site_aniso_U_13
_atom_site_aniso_U_12
Pd1 0.01236(7) 0.01671(7) 0.01151(7) 0.00000(4) -0.00164(5) 0.00087(4)
N1 0.0144(6) 0.0154(7) 0.0118(6) -0.0005(5) 0.0000(5) 0.0008(5)
N2 0.0153(7) 0.0180(7) 0.0165(7) 0.0011(5) 0.0007(5) -0.0004(5)
O1 0.0188(6) 0.0179(6) 0.0148(5) 0.0005(5) -0.0010(4) -0.0008(5)
O2 0.0246(7) 0.0517(10) 0.0241(7) -0.0003(7) -0.0027(6) -0.0179(7)
C1 0.0141(8) 0.0242(9) 0.0200(8) 0.0003(7) 0.0003(6) -0.0001(7)
C2 0.0175(8) 0.0181(8) 0.0187(8) 0.0002(6) 0.0028(6) 0.0028(7)
C3 0.0159(7) 0.0139(8) 0.0162(8) 0.0011(6) 0.0033(6) 0.0042(6)
C4 0.0188(8) 0.0217(9) 0.0165(8) 0.0010(7) 0.0016(6) 0.0045(7)
C5 0.0269(9) 0.0249(9) 0.0172(8) 0.0038(7) 0.0069(7) 0.0089(8)
C6 0.0255(9) 0.0239(9) 0.0283(10) 0.0057(7) 0.0141(8) 0.0051(7)
C7 0.0169(8) 0.0222(9) 0.0279(9) 0.0005(7) 0.0059(7) 0.0006(7)
C8 0.0167(8) 0.0128(7) 0.0127(7) -0.0029(6) -0.0003(6) 0.0017(6)
C9 0.0138(7) 0.0168(8) 0.0157(7) -0.0031(6) -0.0008(6) -0.0005(6)
C10 0.0189(8) 0.0137(8) 0.0151(8) -0.0034(6) 0.0026(6) -0.0002(6)
C11 0.0220(9) 0.0204(8) 0.0168(8) -0.0007(7) 0.0030(6) -0.0034(7)
C12 0.0162(8) 0.0231(9) 0.0141(7) 0.0007(6) -0.0018(6) 0.0017(7)
C13 0.0152(8) 0.0189(8) 0.0166(8) 0.0002(6) 0.0011(6) 0.0004(6)
C21 0.0144(7) 0.0173(8) 0.0140(7) 0.0032(6) -0.0023(6) -0.0025(6)
C22 0.0161(8) 0.0193(8) 0.0176(8) 0.0011(6) 0.0025(6) -0.0011(6)
C23 0.0239(9) 0.0345(10) 0.0134(8) 0.0007(7) 0.0021(7) -0.0007(8)
C24 0.0197(9) 0.0373(11) 0.0161(8) 0.0054(7) -0.0048(7) 0.0007(8)
C25 0.0133(8) 0.0243(9) 0.0233(9) 0.0045(7) -0.0002(6) 0.0015(7)
C26 0.0154(8) 0.0178(8) 0.0173(8) 0.0022(6) 0.0014(6) -0.0020(6)
C27 0.0195(8) 0.0243(9) 0.0247(9) -0.0012(7) 0.0054(7) 0.0016(7)
C28 0.0213(8) 0.0250(9) 0.0198(8) -0.0001(7) 0.0062(7) 0.0010(7)

loop_
_atom_type_symbol
_atom_type_description
_atom_type_scat_dispersion_real
_atom_type_scat_dispersion_imag
_atom_type_scat_source
C C 0.0033 0.0016 'International Tables Vol C Tables 4.2.6.8 and 6.1.1.4'
H H 0.0000 0.0000 'International Tables Vol C Tables 4.2.6.8 and 6.1.1.4'
N N 0.0061 0.0033 'International Tables Vol C Tables 4.2.6.8 and 6.1.1.4'
O O 0.0106 0.0060 'International Tables Vol C Tables 4.2.6.8 and 6.1.1.4'
Pd Pd -0.9988 1.0072 'International Tables Vol C Tables 4.2.6.8 and 6.1.1.4'

loop_
_geom_angle_atom_site_label_1
_geom_angle_atom_site_label_2
_geom_angle_atom_site_label_3
_geom_angle
C13 Pd1 C1 91.02(7)
C13 Pd1 N1 173.84(6)
C1 Pd1 N1 83.89(6)
C13 Pd1 O1 93.28(6)
C1 Pd1 O1 175.01(6)
N1 Pd1 O1 91.96(5)
C8 N1 C3 125.00(14)
C8 N1 Pd1 122.71(11)
C3 N1 Pd1 111.51(10)
C13 N2 C21 175.23(18)
C10 O1 Pd1 121.03(11)
O2 C1 C2 121.87(17)
O2 C1 Pd1 128.36(14)
C2 C1 Pd1 109.75(12)
C7 C2 C3 121.19(16)
C7 C2 C1 121.60(16)
C3 C2 C1 117.18(15)
C4 C3 C2 118.50(15)
C4 C3 N1 126.64(15)
C2 C3 N1 114.67(14)
C5 C4 C3 119.50(17)
C4 C5 C6 121.58(17)
C7 C6 C5 118.97(17)
C6 C7 C2 120.01(18)
N1 C8 C9 123.32(15)
N1 C8 C12 122.30(15)
C9 C8 C12 114.35(14)
C10 C9 C8 129.64(15)
O1 C10 C9 126.95(16)
O1 C10 C11 115.48(15)
C9 C10 C11 117.55(15)
N2 C13 Pd1 177.49(15)
C22 C21 N2 118.61(15)
C22 C21 C26 123.77(15)
N2 C21 C26 117.61(15)
C23 C22 C21 116.71(16)
C23 C22 C27 121.41(16)
C21 C22 C27 121.87(16)
C24 C23 C22 121.13(17)
C25 C24 C23 120.58(16)
C24 C25 C26 120.81(16)
C25 C26 C21 116.99(16)
C25 C26 C28 122.19(16)
C21 C26 C28 120.82(15)

loop_
_geom_bond_atom_site_label_1
_geom_bond_atom_site_label_2
_geom_bond_distance
Pd1 C13 1.9543(17)
Pd1 C1 1.9646(18)
Pd1 N1 2.0422(14)
Pd1 O1 2.1228(12)
N1 C8 1.334(2)
N1 C3 1.417(2)
N2 C13 1.157(2)
N2 C21 1.399(2)
O1 C10 1.275(2)
O2 C1 1.210(2)
C1 C2 1.500(2)
C2 C7 1.393(2)
C2 C3 1.401(2)
C3 C4 1.401(2)
C4 C5 1.391(3)
C5 C6 1.394(3)
C6 C7 1.385(3)
C8 C9 1.404(2)
C8 C12 1.514(2)
C9 C10 1.403(2)
C10 C11 1.508(2)
C21 C22 1.398(2)
C21 C26 1.402(2)
C22 C23 1.392(2)
C22 C27 1.500(2)
C23 C24 1.387(3)
C24 C25 1.386(3)
C25 C26 1.392(2)
C26 C28 1.503(2)

loop_
_geom_hbond_atom_site_label_D
_geom_hbond_atom_site_label_H
_geom_hbond_atom_site_label_A
_geom_hbond_distance_DH
_geom_hbond_distance_HA
_geom_hbond_distance_DA
_geom_hbond_angle_DHA
_geom_hbond_site_symmetry_A
C9 H9 Pd1 0.95 3.02 3.4177(17) 107.0 3_656
